data_4508517
loop_
_publ_author_name
'Bala, Sukhen'
'Goswami, Arijit'
'Sengupta, Satirtha'
'Ganguly, Sumi'
'Bhattacharya, Sudeshna'
'Khanra, Sumit'
'Mondal, Raju'

_publ_section_title
;
 Metal-Directed Formation of Molecular Helix, Cage, and Grid Using an
 Asymmetric Pyridine-Pyrazole Based Bis-Chelating Ligand and Properties
;
_journal_issue 11
_journal_name_full 'Crystal Growth &amp; Design'
_journal_page_first 5068
_journal_paper_doi 10.1021/cg401236b
_journal_volume 13
_journal_year 2013
_chemical_formula_sum 'C96 H82 B4 Co5 F16 N38 O23'
_chemical_formula_weight 2777.89
_chemical_name_systematic
; 
 ? 
;
_space_group_IT_number 122
_symmetry_cell_setting tetragonal
_symmetry_space_group_name_Hall 'I -4 2bw'
_symmetry_space_group_name_H-M 'I -4 2 d'
_atom_sites_solution_hydrogens geom
_atom_sites_solution_primary direct
_atom_sites_solution_secondary difmap
_audit_creation_method SHELXL-97
_cell_angle_alpha 90.00
_cell_angle_beta 90.00
_cell_angle_gamma 90.00
_cell_formula_units_Z 16
_cell_length_a 30.2868(7)
_cell_length_b 30.2868(7)
_cell_length_c 64.156(3)
_cell_measurement_reflns_used 16018
_cell_measurement_temperature 120(2)
_cell_measurement_theta_max 31.21
_cell_measurement_theta_min 2.61
_cell_volume 58850(3)
_computing_cell_refinement 'Bruker APEX-2'
_computing_data_collection 'Bruker APEX-2'
_computing_data_reduction 'Bruker SHELXTL'
_computing_molecular_graphics 'Bruker SHELXTL'
_computing_publication_material 'Bruker SHELXTL'
_computing_structure_refinement 'SHELXL-97 (Sheldrick, 1997)'
_computing_structure_solution 'SHELXS-97 (Sheldrick, 1990)'
_diffrn_ambient_temperature 120(2)
_diffrn_detector_area_resol_mean 8
_diffrn_measured_fraction_theta_full 0.997
_diffrn_measured_fraction_theta_max 0.997
_diffrn_measurement_device_type 'Bruker APEX-2 CCD area detector'
_diffrn_measurement_method '/w scans'
_diffrn_radiation_monochromator graphite
_diffrn_radiation_source 'fine-focus sealed tube'
_diffrn_radiation_type MoK\a
_diffrn_radiation_wavelength 0.71073
_diffrn_reflns_av_R_equivalents 0.2373
_diffrn_reflns_av_sigmaI/netI 0.1288
_diffrn_reflns_limit_h_max 38
_diffrn_reflns_limit_h_min -38
_diffrn_reflns_limit_k_max 38
_diffrn_reflns_limit_k_min -38
_diffrn_reflns_limit_l_max 81
_diffrn_reflns_limit_l_min -81
_diffrn_reflns_number 399721
_diffrn_reflns_theta_full 27.00
_diffrn_reflns_theta_max 27.00
_diffrn_reflns_theta_min 0.63
_diffrn_standards_decay_% 0
_exptl_absorpt_coefficient_mu 0.640
_exptl_absorpt_correction_T_max 1.000
_exptl_absorpt_correction_T_min 0.864368
_exptl_absorpt_correction_type multi-scan
_exptl_absorpt_process_details 'SADABS v.2.03 (Bruker, 2001), R(int)=0.0752 before correction'
_exptl_crystal_colour pink
_exptl_crystal_density_diffrn 1.254
_exptl_crystal_density_meas ?
_exptl_crystal_density_method 'not measured'
_exptl_crystal_description Block
_exptl_crystal_F_000 22512
_exptl_crystal_size_max 0.22
_exptl_crystal_size_mid 0.16
_exptl_crystal_size_min 0.14
_refine_diff_density_max 0.939
_refine_diff_density_min -0.714
_refine_diff_density_rms 0.132
_refine_ls_abs_structure_details 'Flack H D (1983), Acta Cryst. A39, 876-881'
_refine_ls_abs_structure_Flack 0.00(6)
_refine_ls_extinction_method none
_refine_ls_goodness_of_fit_ref 1.328
_refine_ls_hydrogen_treatment constr
_refine_ls_matrix_type full
_refine_ls_number_parameters 1457
_refine_ls_number_reflns 32070
_refine_ls_number_restraints 10
_refine_ls_restrained_S_all 1.330
_refine_ls_R_factor_all 0.2170
_refine_ls_R_factor_gt 0.0991
_refine_ls_shift/su_max 0.004
_refine_ls_shift/su_mean 0.000
_refine_ls_structure_factor_coef Fsqd
_refine_ls_weighting_details 'calc w=1/[\s^2^(Fo^2^)+(0.1000P)^2^+0.0000P] where P=(Fo^2^+2Fc^2^)/3'
_refine_ls_weighting_scheme calc
_refine_ls_wR_factor_gt 0.2342
_refine_ls_wR_factor_ref 0.2590
_reflns_number_gt 16113
_reflns_number_total 32070
_reflns_threshold_expression I>2\s(I)
_cod_data_source_file cg401236b_si_002.cif
_cod_data_source_block sbco6_0m
_cod_depositor_comments
;
The following automatic conversions were performed:

'_symmetry_cell_setting' value 'Tetragonal' changed to 'tetragonal'
according to /home/saulius/struct/CIF-dictionaries/cif_core.dic
dictionary named 'cif_core.dic' version 2.4.2 from 2011-04-26.

Automatic conversion script
Id: cif_fix_values 1891 2012-01-12 08:04:46Z andrius 

The following automatic conversions were performed:

'_exptl_crystal_density_meas' value 'not measured' was changed to '?'
- the value is perceived as not measured.

Automatic conversion script
Id: cif_fix_values 3008 2015-01-20 13:52:24Z robertas 
;
_cod_original_cell_volume 58849(3)
_cod_original_sg_symbol_H-M I-42d
_cod_database_code 4508517

loop_
_symmetry_equiv_pos_as_xyz
'x, y, z'
'-x, -y, z'
'y, -x, -z'
'-y, x, -z'
'-x+1/2, y, -z+3/4'
'x+1/2, -y, -z+3/4'
'-y+1/2, -x, z+3/4'
'y+1/2, x, z+3/4'
'x+1/2, y+1/2, z+1/2'
'-x+1/2, -y+1/2, z+1/2'
'y+1/2, -x+1/2, -z+1/2'
'-y+1/2, x+1/2, -z+1/2'
'-x+1, y+1/2, -z+5/4'
'x+1, -y+1/2, -z+5/4'
'-y+1, -x+1/2, z+5/4'
'y+1, x+1/2, z+5/4'

loop_
_atom_site_label
_atom_site_type_symbol
_atom_site_fract_x
_atom_site_fract_y
_atom_site_fract_z
_atom_site_U_iso_or_equiv
_atom_site_adp_type
_atom_site_occupancy
_atom_site_symmetry_multiplicity
_atom_site_calc_flag
_atom_site_refinement_flags
Co1 Co 0.25091(4) 0.64960(3) 0.080811(18) 0.0378(3) Uani 1 1 d .
Co2 Co 0.32592(3) 0.87829(3) 0.045906(19) 0.0387(3) Uani 1 1 d .
Co3 Co 0.16945(3) 0.59647(4) -0.027488(19) 0.0386(3) Uani 1 1 d .
Co4 Co 0.38347(4) 0.72416(4) -0.04462(2) 0.0496(3) Uani 1 1 d .
Co5 Co 0.10247(4) 0.83545(4) -0.00689(3) 0.0605(4) Uani 1 1 d .
O1 O 0.32878(17) 0.69388(19) -0.04172(9) 0.0440(14) Uani 1 1 d .
N1 N 0.1865(2) 0.5357(2) -0.02120(11) 0.0434(18) Uani 1 1 d .
N2 N 0.2309(2) 0.6062(2) -0.02770(12) 0.0441(18) Uani 1 1 d .
N3 N 0.2547(2) 0.6405(2) -0.03098(11) 0.0415(17) Uani 1 1 d .
H3A H 0.2456 0.6675 -0.0334 0.050 Uiso 1 1 calc R
N4 N 0.3750(2) 0.6412(2) -0.02714(13) 0.052(2) Uani 1 1 d .
N5 N 0.4040(2) 0.6733(2) -0.03157(12) 0.0486(19) Uani 1 1 d .
N6 N 0.4457(3) 0.7422(3) -0.04249(14) 0.064(2) Uani 1 1 d .
C1 C 0.1586(3) 0.5001(3) -0.01758(13) 0.042(2) Uani 1 1 d .
H1A H 0.1276 0.5047 -0.0178 0.051 Uiso 1 1 calc R
C2 C 0.1743(3) 0.4584(3) -0.01367(15) 0.050(2) Uani 1 1 d .
H2A H 0.1547 0.4347 -0.0107 0.060 Uiso 1 1 calc R
C3 C 0.2218(3) 0.4514(3) -0.01415(14) 0.049(2) Uani 1 1 d .
H3B H 0.2338 0.4228 -0.0121 0.059 Uiso 1 1 calc R
C4 C 0.2489(3) 0.4868(3) -0.01761(13) 0.042(2) Uani 1 1 d .
H4A H 0.2800 0.4827 -0.0179 0.051 Uiso 1 1 calc R
C5 C 0.2314(3) 0.5284(3) -0.02067(13) 0.038(2) Uani 1 1 d .
C6 C 0.2548(3) 0.5678(3) -0.02390(15) 0.048(2) Uani 1 1 d .
C7 C 0.3007(3) 0.5809(3) -0.02593(15) 0.048(2) Uani 1 1 d .
H7A H 0.3263 0.5630 -0.0248 0.058 Uiso 1 1 calc R
C8 C 0.2980(2) 0.6257(3) -0.02981(13) 0.039(2) Uani 1 1 d .
C9 C 0.3351(3) 0.6554(3) -0.03299(14) 0.041(2) Uani 1 1 d .
C10 C 0.4473(3) 0.6698(3) -0.02767(16) 0.057(3) Uani 1 1 d .
H10A H 0.4610 0.6445 -0.0218 0.068 Uiso 1 1 calc R
C11 C 0.4707(3) 0.7099(4) -0.03357(16) 0.057(3) Uani 1 1 d .
C12 C 0.5154(3) 0.7167(4) -0.0307(2) 0.090(4) Uani 1 1 d .
H12A H 0.5340 0.6935 -0.0260 0.108 Uiso 1 1 calc R
C13 C 0.5322(5) 0.7578(6) -0.0347(2) 0.110(6) Uani 1 1 d .
H13A H 0.5623 0.7640 -0.0316 0.132 Uiso 1 1 calc R
C14 C 0.5049(4) 0.7915(5) -0.0435(2) 0.079(4) Uani 1 1 d .
H14A H 0.5168 0.8197 -0.0469 0.095 Uiso 1 1 calc R
C15 C 0.4623(3) 0.7824(4) -0.04695(14) 0.059(3) Uani 1 1 d .
H15A H 0.4435 0.8046 -0.0525 0.071 Uiso 1 1 calc R
O1A O 0.11495(18) 0.7749(2) -0.01059(12) 0.0551(17) Uani 1 1 d .
N1A N 0.1745(2) 0.5908(2) -0.05793(11) 0.0423(17) Uani 1 1 d .
N2A N 0.1553(2) 0.6551(2) -0.03401(11) 0.0395(17) Uani 1 1 d .
N3A N 0.1433(2) 0.6901(2) -0.02293(12) 0.0440(18) Uani 1 1 d .
H3AB H 0.1406 0.6915 -0.0093 0.053 Uiso 1 1 calc R
N4A N 0.1260(3) 0.7981(2) -0.04441(16) 0.067(2) Uani 1 1 d .
N5A N 0.1146(3) 0.8371(2) -0.03428(17) 0.072(3) Uani 1 1 d .
N6A N 0.0944(3) 0.8984(3) -0.01014(18) 0.066(3) Uani 1 1 d .
C1A C 0.1882(3) 0.5551(3) -0.06868(17) 0.057(3) Uani 1 1 d .
H1AA H 0.1947 0.5287 -0.0613 0.068 Uiso 1 1 calc R
C2A C 0.1932(4) 0.5554(4) -0.09101(18) 0.074(3) Uani 1 1 d .
H2AA H 0.2035 0.5306 -0.0986 0.089 Uiso 1 1 calc R
C3A C 0.1817(4) 0.5957(4) -0.10070(17) 0.067(3) Uani 1 1 d .
H3AA H 0.1832 0.5977 -0.1155 0.081 Uiso 1 1 calc R
C4A C 0.1688(4) 0.6311(4) -0.08981(16) 0.062(3) Uani 1 1 d .
H4AA H 0.1613 0.6577 -0.0969 0.075 Uiso 1 1 calc R
C5A C 0.1662(3) 0.6291(3) -0.06862(16) 0.052(2) Uani 1 1 d .
C6A C 0.1540(3) 0.6645(3) -0.05414(19) 0.058(3) Uani 1 1 d .
C7A C 0.1407(3) 0.7090(3) -0.05665(18) 0.056(3) Uani 1 1 d .
H7AA H 0.1361 0.7253 -0.0691 0.068 Uiso 1 1 calc R
C8A C 0.1360(3) 0.7225(3) -0.03620(18) 0.051(3) Uani 1 1 d .
C9A C 0.1247(3) 0.7665(3) -0.02941(19) 0.053(3) Uani 1 1 d .
C10A C 0.1119(4) 0.8726(4) -0.0437(2) 0.080(3) Uani 1 1 d .
H10B H 0.1176 0.8759 -0.0582 0.096 Uiso 1 1 calc R
C11A C 0.0987(4) 0.9091(3) -0.0300(3) 0.093(5) Uani 1 1 d .
C12A C 0.0913(4) 0.9538(4) -0.0381(2) 0.090(4) Uani 1 1 d .
H12B H 0.0914 0.9607 -0.0525 0.109 Uiso 1 1 calc R
C13A C 0.0845(4) 0.9842(4) -0.0230(4) 0.119(7) Uani 1 1 d .
H13B H 0.0810 1.0144 -0.0267 0.143 Uiso 1 1 calc R
C14A C 0.0824(4) 0.9711(4) -0.0017(3) 0.085(4) Uani 1 1 d D
H14B H 0.0760 0.9922 0.0088 0.102 Uiso 1 1 calc R
C15A C 0.0893(3) 0.9300(3) 0.0032(2) 0.067(3) Uani 1 1 d .
H15B H 0.0907 0.9227 0.0176 0.080 Uiso 1 1 calc R
O1B O 0.37118(18) 0.75907(19) -0.02049(9) 0.0443(15) Uani 1 1 d .
N1B N 0.3219(2) 0.9386(2) 0.03396(12) 0.0402(17) Uani 1 1 d .
N2B N 0.3362(2) 0.8622(2) 0.01839(11) 0.0367(16) Uani 1 1 d .
N3B N 0.34503(19) 0.8233(2) 0.00890(11) 0.0384(17) Uani 1 1 d .
N4B N 0.3491(2) 0.8079(3) -0.04701(14) 0.059(2) Uani 1 1 d .
H4BA H 0.3383 0.8330 -0.0517 0.071 Uiso 1 1 calc R
N5B N 0.3615(2) 0.7724(3) -0.05904(13) 0.052(2) Uani 1 1 d .
N6B N 0.3915(3) 0.7017(3) -0.07239(15) 0.070(3) Uani 1 1 d .
C1B C 0.3161(3) 0.9769(3) 0.04432(16) 0.048(2) Uani 1 1 d .
H1BA H 0.3155 0.9774 0.0591 0.058 Uiso 1 1 calc R
C2B C 0.3108(3) 1.0165(3) 0.03269(19) 0.061(3) Uani 1 1 d .
H2BA H 0.3066 1.0438 0.0397 0.074 Uiso 1 1 calc R
C3B C 0.3118(3) 1.0153(3) 0.01160(17) 0.051(2) Uani 1 1 d .
H3BB H 0.3079 1.0418 0.0039 0.061 Uiso 1 1 calc R
C4B C 0.3184(3) 0.9772(3) 0.00145(16) 0.049(2) Uani 1 1 d .
H4BB H 0.3196 0.9766 -0.0133 0.059 Uiso 1 1 calc R
C5B C 0.3234(3) 0.9380(2) 0.01307(16) 0.043(2) Uani 1 1 d .
C6B C 0.3330(3) 0.8945(3) 0.00326(14) 0.041(2) Uani 1 1 d .
C7B C 0.3379(3) 0.8769(3) -0.01552(14) 0.046(2) Uani 1 1 d .
H7BA H 0.3363 0.8912 -0.0287 0.055 Uiso 1 1 calc R
C8B C 0.3459(3) 0.8330(3) -0.01150(14) 0.041(2) Uani 1 1 d .
C9B C 0.3563(3) 0.7976(4) -0.02603(15) 0.056(3) Uani 1 1 d .
C10B C 0.3595(3) 0.7697(3) -0.07849(17) 0.054(2) Uani 1 1 d .
H10C H 0.3480 0.7932 -0.0866 0.065 Uiso 1 1 calc R
C11B C 0.3752(3) 0.7304(4) -0.08790(17) 0.060(3) Uani 1 1 d .
C12B C 0.3766(3) 0.7213(4) -0.10812(18) 0.070(3) Uani 1 1 d .
H12D H 0.3651 0.7416 -0.1180 0.084 Uiso 1 1 calc R
C13B C 0.3952(4) 0.6816(6) -0.1147(2) 0.092(4) Uani 1 1 d .
H13C H 0.3979 0.6750 -0.1291 0.110 Uiso 1 1 calc R
C14B C 0.4099(4) 0.6510(5) -0.0993(2) 0.089(4) Uani 1 1 d .
H14C H 0.4214 0.6232 -0.1034 0.107 Uiso 1 1 calc R
C15B C 0.4074(3) 0.6618(4) -0.07785(19) 0.077(3) Uani 1 1 d .
H15C H 0.4167 0.6413 -0.0675 0.092 Uiso 1 1 calc R
O1C O 0.23208(16) 0.63564(16) 0.05333(9) 0.0390(14) Uani 1 1 d .
N1C N 0.1063(2) 0.5839(2) -0.02548(12) 0.0419(17) Uani 1 1 d .
N2C N 0.1628(2) 0.6063(2) 0.00107(11) 0.0406(17) Uani 1 1 d .
N3C N 0.1914(2) 0.6195(2) 0.01642(12) 0.0422(18) Uani 1 1 d .
H3CA H 0.2199 0.6243 0.0152 0.051 Uiso 1 1 calc R
N4C N 0.1646(2) 0.6493(2) 0.06839(12) 0.0473(18) Uani 1 1 d .
H4CA H 0.1357 0.6514 0.0685 0.057 Uiso 1 1 calc R
N5C N 0.1918(2) 0.6581(2) 0.08468(12) 0.0422(17) Uani 1 1 d .
N6C N 0.2547(2) 0.6687(2) 0.10942(10) 0.0374(16) Uani 1 1 d .
C1C C 0.0783(3) 0.5728(3) -0.04123(15) 0.047(2) Uani 1 1 d .
H1CA H 0.0900 0.5712 -0.0550 0.056 Uiso 1 1 calc R
C2C C 0.0348(3) 0.5637(3) -0.03855(16) 0.050(2) Uani 1 1 d .
H2CA H 0.0162 0.5572 -0.0501 0.060 Uiso 1 1 calc R
C3C C 0.0185(3) 0.5644(3) -0.01826(16) 0.050(2) Uani 1 1 d .
H3CB H -0.0114 0.5564 -0.0157 0.060 Uiso 1 1 calc R
C4C C 0.0453(3) 0.5766(3) -0.00180(16) 0.053(2) Uani 1 1 d .
H4CB H 0.0341 0.5780 0.0120 0.064 Uiso 1 1 calc R
C5C C 0.0893(3) 0.5868(3) -0.00606(15) 0.042(2) Uani 1 1 d .
C6C C 0.1219(3) 0.6014(2) 0.00926(15) 0.042(2) Uani 1 1 d .
C7C C 0.1237(3) 0.6107(3) 0.03004(13) 0.0368(19) Uani 1 1 d .
H7CA H 0.1004 0.6089 0.0399 0.044 Uiso 1 1 calc R
C8C C 0.1667(3) 0.6235(3) 0.03345(14) 0.040(2) Uani 1 1 d .
C9C C 0.1885(3) 0.6369(2) 0.05243(14) 0.038(2) Uani 1 1 d .
C10C C 0.1787(3) 0.6722(3) 0.10325(14) 0.043(2) Uani 1 1 d .
H10D H 0.1487 0.6777 0.1067 0.051 Uiso 1 1 calc R
C11C C 0.2140(3) 0.6784(3) 0.11750(13) 0.039(2) Uani 1 1 d .
C12C C 0.2104(3) 0.6958(3) 0.13742(14) 0.046(2) Uani 1 1 d .
H12E H 0.1822 0.7029 0.1430 0.055 Uiso 1 1 calc R
C13C C 0.2483(3) 0.7028(3) 0.14916(15) 0.048(2) Uani 1 1 d .
H13D H 0.2462 0.7143 0.1629 0.058 Uiso 1 1 calc R
C14C C 0.2880(3) 0.6933(3) 0.14094(15) 0.048(2) Uani 1 1 d .
H14D H 0.3142 0.6985 0.1487 0.057 Uiso 1 1 calc R
C15C C 0.2904(3) 0.6757(3) 0.12104(14) 0.045(2) Uani 1 1 d .
H15D H 0.3185 0.6684 0.1155 0.054 Uiso 1 1 calc R
O1D O 0.26582(16) 0.70800(17) 0.07216(9) 0.0392(13) Uani 1 1 d .
N1D N 0.3891(2) 0.8817(2) 0.05191(11) 0.0390(17) Uani 1 1 d .
N2D N 0.3328(2) 0.8210(2) 0.05581(10) 0.0360(16) Uani 1 1 d .
N3D N 0.3054(2) 0.7862(2) 0.05759(11) 0.0434(18) Uani 1 1 d .
H3DB H 0.2772 0.7855 0.0543 0.052 Uiso 1 1 calc R
N4D N 0.3363(2) 0.6755(2) 0.07140(11) 0.0412(17) Uani 1 1 d .
N5D N 0.3091(2) 0.6403(2) 0.07639(10) 0.0384(16) Uani 1 1 d .
N6D N 0.2503(2) 0.5866(2) 0.08688(10) 0.0388(16) Uani 1 1 d .
C1D C 0.4149(3) 0.9160(3) 0.05037(16) 0.051(2) Uani 1 1 d .
H1DA H 0.4039 0.9411 0.0432 0.061 Uiso 1 1 calc R
C2D C 0.4575(3) 0.9182(3) 0.05853(17) 0.060(3) Uani 1 1 d .
H2DA H 0.4756 0.9434 0.0564 0.072 Uiso 1 1 calc R
C3D C 0.4722(3) 0.8825(3) 0.06982(17) 0.057(3) Uani 1 1 d .
H3DA H 0.5001 0.8836 0.0765 0.069 Uiso 1 1 calc R
C4D C 0.4461(3) 0.8451(3) 0.07145(15) 0.049(2) Uani 1 1 d .
H4DB H 0.4564 0.8202 0.0791 0.058 Uiso 1 1 calc R
C5D C 0.4053(3) 0.8439(3) 0.06202(14) 0.042(2) Uani 1 1 d .
C6D C 0.3734(3) 0.8097(3) 0.06206(13) 0.0348(19) Uani 1 1 d .
C7D C 0.3728(3) 0.7652(2) 0.06857(12) 0.0352(19) Uani 1 1 d .
H7DA H 0.3964 0.7479 0.0739 0.042 Uiso 1 1 calc R
C8D C 0.3296(3) 0.7530(3) 0.06530(13) 0.0387(19) Uani 1 1 d .
C9D C 0.3086(3) 0.7107(2) 0.07011(13) 0.0355(19) Uani 1 1 d .
C10D C 0.3265(3) 0.5997(2) 0.07864(13) 0.045(2) Uani 1 1 d .
H10E H 0.3567 0.5921 0.0767 0.054 Uiso 1 1 calc R
C11D C 0.2901(3) 0.5684(2) 0.08467(14) 0.042(2) Uani 1 1 d .
C12D C 0.2975(3) 0.5236(3) 0.08751(14) 0.046(2) Uani 1 1 d .
H12G H 0.3263 0.5114 0.0861 0.056 Uiso 1 1 calc R
C13D C 0.2625(3) 0.4980(3) 0.09234(15) 0.056(3) Uani 1 1 d .
H13E H 0.2662 0.4672 0.0943 0.067 Uiso 1 1 calc R
C14D C 0.2206(3) 0.5173(3) 0.09441(15) 0.055(3) Uani 1 1 d .
H14E H 0.1956 0.4998 0.0977 0.066 Uiso 1 1 calc R
C15D C 0.2168(3) 0.5621(3) 0.09155(13) 0.046(2) Uani 1 1 d .
H15E H 0.1886 0.5755 0.0930 0.055 Uiso 1 1 calc R
O1E O 0.16002(19) 0.84611(19) 0.00380(13) 0.0577(18) Uani 1 1 d .
N1E N 0.3110(2) 0.8987(2) 0.07398(11) 0.0427(18) Uani 1 1 d .
N2E N 0.2645(2) 0.8717(2) 0.04331(12) 0.0419(17) Uani 1 1 d .
N3E N 0.2381(2) 0.8577(2) 0.02796(12) 0.0428(18) Uani 1 1 d .
H3EA H 0.2457 0.8500 0.0152 0.051 Uiso 1 1 calc R
N4E N 0.1220(3) 0.8395(3) 0.03482(15) 0.066(2) Uani 1 1 d .
H4EB H 0.1193 0.8393 0.0485 0.080 Uiso 1 1 calc R
N5E N 0.0886(2) 0.8325(2) 0.02078(14) 0.056(2) Uani 1 1 d .
N6E N 0.0398(3) 0.8223(2) -0.01025(18) 0.066(3) Uani 1 1 d .
C1E C 0.3389(3) 0.9155(3) 0.08868(14) 0.046(2) Uani 1 1 d .
H1EA H 0.3698 0.9166 0.0861 0.055 Uiso 1 1 calc R
C2E C 0.3216(4) 0.9312(3) 0.10774(17) 0.065(3) Uani 1 1 d .
H2EA H 0.3407 0.9418 0.1184 0.078 Uiso 1 1 calc R
C3E C 0.2763(4) 0.9307(3) 0.11072(16) 0.058(3) Uani 1 1 d .
H3EB H 0.2645 0.9418 0.1234 0.070 Uiso 1 1 calc R
C4E C 0.2488(3) 0.9151(3) 0.09614(15) 0.046(2) Uani 1 1 d .
H4EA H 0.2178 0.9161 0.0984 0.055 Uiso 1 1 calc R
C5E C 0.2651(3) 0.8978(3) 0.07813(14) 0.042(2) Uani 1 1 d .
C6E C 0.2410(3) 0.8813(3) 0.06143(14) 0.043(2) Uani 1 1 d .
C7E C 0.1969(3) 0.8720(3) 0.05677(15) 0.044(2) Uani 1 1 d .
H7EA H 0.1720 0.8747 0.0657 0.053 Uiso 1 1 calc R
C8E C 0.1977(3) 0.8579(3) 0.03624(16) 0.046(2) Uani 1 1 d .
C9E C 0.1592(3) 0.8465(3) 0.02429(19) 0.053(2) Uani 1 1 d .
C10E C 0.0482(3) 0.8214(3) 0.0277(2) 0.067(3) Uani 1 1 d .
H10F H 0.0390 0.8194 0.0418 0.080 Uiso 1 1 calc R
C11E C 0.0219(4) 0.8134(4) 0.0098(3) 0.087(4) Uani 1 1 d .
C12E C -0.0236(4) 0.7996(4) 0.0121(3) 0.101(5) Uani 1 1 d .
H12H H -0.0372 0.7936 0.0251 0.121 Uiso 1 1 calc R
C13E C -0.0463(5) 0.7962(5) -0.0084(3) 0.102(5) Uiso 1 1 d .
H13F H -0.0767 0.7882 -0.0082 0.123 Uiso 1 1 calc R
C14E C -0.0282(3) 0.8032(3) -0.0270(2) 0.075(4) Uani 1 1 d .
H14F H -0.0451 0.7988 -0.0394 0.090 Uiso 1 1 calc R
C15E C 0.0166(3) 0.8173(3) -0.0283(2) 0.074(4) Uani 1 1 d .
H12F H 0.0300 0.8230 -0.0414 0.089 Uiso 1 1 calc R
N1SB N 0.8501(5) 0.2620(3) 0.04073(16) 0.094(4) Uani 1 1 d .
C2SB C 0.8044(5) 0.2649(4) 0.0270(2) 0.108(5) Uani 1 1 d .
H2SA H 0.7804 0.2760 0.0358 0.162 Uiso 1 1 calc R
H2SB H 0.7968 0.2355 0.0217 0.162 Uiso 1 1 calc R
H2SC H 0.8088 0.2851 0.0152 0.162 Uiso 1 1 calc R
C1SB C 0.8401(9) 0.2448(5) 0.0621(3) 0.189(11) Uani 1 1 d .
H1SA H 0.8674 0.2436 0.0703 0.283 Uiso 1 1 calc R
H1SB H 0.8275 0.2151 0.0610 0.283 Uiso 1 1 calc R
H1SC H 0.8190 0.2645 0.0690 0.283 Uiso 1 1 calc R
O1SB O 0.9181(5) 0.2770(4) 0.0427(3) 0.204(8) Uani 1 1 d .
C3SB C 0.8868(4) 0.2776(5) 0.0321(3) 0.109(6) Uani 1 1 d .
H3SA H 0.8876 0.2885 0.0182 0.131 Uiso 1 1 calc R
N1SA N 0.6718(3) 0.6725(3) -0.01992(15) 0.083(3) Uiso 1 1 d .
C1SA C 0.7068(4) 0.7036(4) -0.0119(2) 0.090(4) Uiso 1 1 d .
H1SD H 0.6949 0.7337 -0.0115 0.135 Uiso 1 1 calc R
H1SE H 0.7325 0.7028 -0.0212 0.135 Uiso 1 1 calc R
H1SF H 0.7158 0.6946 0.0021 0.135 Uiso 1 1 calc R
C2SA C 0.6822(5) 0.6278(5) -0.0237(2) 0.115(5) Uiso 1 1 d .
H2SD H 0.6562 0.6127 -0.0294 0.173 Uiso 1 1 calc R
H2SE H 0.6910 0.6136 -0.0106 0.173 Uiso 1 1 calc R
H2SF H 0.7065 0.6260 -0.0337 0.173 Uiso 1 1 calc R
C3SA C 0.6317(5) 0.6845(5) -0.0225(2) 0.101(4) Uiso 1 1 d .
H3SB H 0.6251 0.7143 -0.0189 0.121 Uiso 1 1 calc R
O1SA O 0.6010(4) 0.6627(4) -0.02885(16) 0.126(3) Uiso 1 1 d .
B1 B 0.3959(11) 0.0443(16) 0.0927(4) 0.23(2) Uani 1 1 d .
F4 F 0.4064(5) -0.0050(3) 0.08544(17) 0.191(6) Uani 1 1 d .
F3 F 0.4301(3) 0.0689(3) 0.08939(14) 0.122(3) Uani 1 1 d .
F2 F 0.3617(4) 0.0493(6) 0.0845(2) 0.234(8) Uani 1 1 d .
F1 F 0.3853(4) 0.0326(4) 0.11307(14) 0.164(4) Uani 1 1 d .
B2 B 0.9250(7) 0.5413(7) 0.0230(3) 0.150(8) Uiso 1 1 d D
F5 F 0.9175(6) 0.4968(6) 0.0280(3) 0.273(8) Uiso 1 1 d D
F6 F 0.9577(5) 0.5676(5) 0.0309(2) 0.219(6) Uiso 1 1 d D
F7 F 0.9218(4) 0.5445(4) 0.00176(19) 0.170(4) Uiso 1 1 d D
F8 F 0.8886(5) 0.5627(5) 0.0322(2) 0.224(6) Uiso 1 1 d D
B3 B 0.0770(8) 0.9770(8) 0.0563(4) 0.150 Uiso 1 1 d D
F9 F 0.0492(14) 0.9846(19) 0.0385(4) 0.330 Uiso 0.40 1 d PD
F9' F 0.0631(8) 0.9787(8) 0.0783(4) 0.210(9) Uiso 0.60 1 d PD
F10 F 0.0291(10) 0.9894(17) 0.0577(7) 0.35(2) Uiso 0.50 1 d PD
F10' F 0.0901(9) 0.9876(8) 0.0392(4) 0.181(9) Uiso 0.50 1 d P
F11 F 0.1230(8) 0.9611(8) 0.0642(4) 0.337(10) Uiso 1 1 d D
F12 F 0.0737(6) 0.9320(7) 0.0540(3) 0.276(8) Uiso 1 1 d D
O1W O 0.4285(7) 0.6625(7) 0.0739(3) 0.258(9) Uiso 1 1 d .
O2W O 0.4659(9) 0.0974(10) 0.1310(5) 0.348(13) Uiso 1 1 d .
O3W O -0.1962(8) 0.7575(7) 0.0381(4) 0.135(7) Uiso 0.50 1 d P
O3W' O -0.2228(5) 0.7547(5) 0.0232(2) 0.070(4) Uiso 0.50 1 d P
O4W O 0.1127(12) 0.7500 0.1250 0.307(15) Uiso 1 2 d S
O4W' O 0.4488(6) 0.7654(6) 0.1098(3) 0.101(5) Uiso 0.50 1 d P
O5W O 0.4867(5) 0.6322(5) 0.0169(2) 0.184(5) Uiso 1 1 d .
O6W O 0.1363(12) 0.7996(12) -0.0942(6) 0.221(14) Uiso 0.50 1 d P
O6W' O 0.1542(15) 0.8105(14) -0.1178(7) 0.268(18) Uiso 0.50 1 d P
O7W O 0.1379(9) 0.9097(10) 0.1195(5) 0.367(14) Uiso 1 1 d .
O8W O 0.4033(8) -0.0319(8) 0.1462(4) 0.293(10) Uiso 1 1 d .
O9W O 0.4165(11) 0.8408(11) -0.0979(5) 0.415(17) Uiso 1 1 d .
O10W O 0.0380(13) 0.7704(13) -0.1026(6) 0.439(19) Uiso 1 1 d .
O11W O 0.3978(9) 0.7359(12) 0.1186(6) 0.374(16) Uiso 1 1 d .
O12W O 0.4319(9) 0.1838(9) 0.1610(4) 0.335(13) Uiso 1 1 d .
O13T O -0.2409(10) 0.7616(11) 0.0620(5) 0.387(15) Uiso 1 1 d .
O14T O 0.3409(6) 0.8854(6) -0.0750(3) 0.237(8) Uiso 1 1 d .
O15W O -0.1117(6) 0.7714(6) 0.0345(3) 0.244(8) Uiso 1 1 d .

loop_
_atom_site_aniso_label
_atom_site_aniso_U_11
_atom_site_aniso_U_22
_atom_site_aniso_U_33
_atom_site_aniso_U_23
_atom_site_aniso_U_13
_atom_site_aniso_U_12
Co1 0.0378(6) 0.0308(6) 0.0447(7) -0.0011(5) -0.0034(5) -0.0004(5)
Co2 0.0341(6) 0.0305(6) 0.0514(7) 0.0010(5) 0.0022(5) 0.0015(5)
Co3 0.0312(6) 0.0344(6) 0.0502(8) -0.0012(5) -0.0062(5) -0.0011(5)
Co4 0.0368(6) 0.0544(7) 0.0576(8) -0.0145(6) 0.0096(6) -0.0119(6)
Co5 0.0390(7) 0.0353(7) 0.1071(13) -0.0001(7) -0.0216(7) 0.0035(6)
O1 0.031(3) 0.051(4) 0.050(4) -0.008(3) 0.006(3) -0.005(3)
N1 0.029(4) 0.042(4) 0.059(5) -0.003(4) -0.007(3) -0.001(3)
N2 0.033(4) 0.040(4) 0.059(5) 0.004(4) -0.007(3) 0.000(3)
N3 0.044(4) 0.027(4) 0.053(5) -0.004(3) 0.001(4) 0.001(3)
N4 0.033(4) 0.046(4) 0.077(6) -0.008(4) -0.002(4) -0.012(3)
N5 0.020(3) 0.054(4) 0.072(5) -0.013(4) 0.005(3) -0.005(3)
N6 0.052(5) 0.068(6) 0.071(6) -0.027(5) 0.015(4) -0.026(4)
C1 0.036(5) 0.038(5) 0.053(6) -0.007(4) -0.005(4) -0.007(4)
C2 0.044(5) 0.043(5) 0.062(7) 0.015(5) -0.004(5) -0.001(4)
C3 0.058(6) 0.034(5) 0.056(6) 0.000(4) -0.014(5) 0.008(4)
C4 0.032(4) 0.040(5) 0.054(6) 0.003(4) 0.002(4) 0.002(4)
C5 0.033(4) 0.036(5) 0.045(6) -0.004(4) -0.003(4) 0.006(3)
C6 0.040(5) 0.044(5) 0.060(6) -0.015(5) -0.015(5) 0.012(4)
C7 0.029(4) 0.041(5) 0.075(7) -0.005(5) 0.001(4) 0.000(4)
C8 0.021(4) 0.048(5) 0.047(6) -0.007(4) -0.006(4) -0.008(4)
C9 0.028(4) 0.042(5) 0.053(6) 0.000(4) 0.002(4) -0.011(4)
C10 0.048(6) 0.057(6) 0.066(7) -0.013(5) 0.017(5) -0.002(5)
C11 0.044(5) 0.068(7) 0.058(7) -0.039(6) 0.005(5) 0.001(5)
C12 0.040(6) 0.092(9) 0.138(12) -0.067(8) 0.015(7) -0.015(6)
C13 0.089(10) 0.173(15) 0.067(9) -0.066(10) 0.059(8) -0.091(11)
C14 0.045(6) 0.088(9) 0.105(10) -0.037(8) 0.028(7) -0.031(6)
C15 0.061(6) 0.082(7) 0.035(6) -0.013(5) 0.005(5) -0.026(5)
O1A 0.030(3) 0.051(4) 0.085(5) 0.005(4) -0.015(3) -0.002(3)
N1A 0.043(4) 0.040(4) 0.044(4) -0.005(4) 0.003(3) -0.002(3)
N2A 0.041(4) 0.043(4) 0.034(4) 0.004(4) -0.010(3) -0.009(3)
N3A 0.041(4) 0.033(4) 0.057(5) -0.004(4) -0.007(4) 0.001(3)
N4A 0.063(5) 0.034(4) 0.105(7) 0.011(5) -0.019(5) 0.003(4)
N5A 0.049(5) 0.022(4) 0.144(9) 0.016(5) -0.035(5) -0.001(3)
N6A 0.038(4) 0.066(6) 0.096(8) 0.021(6) -0.022(5) 0.001(4)
C1A 0.046(6) 0.054(6) 0.069(8) -0.004(5) -0.011(5) -0.009(5)
C2A 0.083(8) 0.084(9) 0.055(8) -0.016(6) 0.002(6) -0.028(7)
C3A 0.089(8) 0.071(8) 0.042(6) 0.008(6) 0.003(6) -0.019(6)
C4A 0.078(7) 0.064(7) 0.045(7) 0.011(5) -0.005(6) -0.003(6)
C5A 0.041(5) 0.051(6) 0.065(7) 0.005(5) 0.007(5) 0.000(4)
C6A 0.030(5) 0.051(6) 0.094(9) 0.006(6) -0.014(5) -0.019(4)
C7A 0.053(6) 0.037(5) 0.079(8) 0.011(5) -0.025(6) 0.002(4)
C8A 0.034(5) 0.037(5) 0.082(8) 0.002(5) -0.011(5) 0.003(4)
C9A 0.035(5) 0.051(6) 0.072(8) -0.013(6) -0.015(5) -0.003(4)
C10A 0.072(8) 0.073(8) 0.096(9) -0.012(7) -0.023(7) 0.009(6)
C11A 0.075(8) 0.026(5) 0.179(15) -0.024(8) -0.050(9) 0.002(5)
C12A 0.076(8) 0.052(7) 0.143(12) 0.025(8) -0.047(8) 0.004(6)
C13A 0.057(8) 0.031(6) 0.27(2) -0.043(11) -0.022(11) 0.014(5)
C14A 0.050(7) 0.055(8) 0.151(14) 0.005(8) -0.020(8) -0.004(5)
C15A 0.030(5) 0.042(6) 0.128(10) -0.025(7) -0.019(6) 0.007(4)
O1B 0.036(3) 0.041(3) 0.056(4) -0.001(3) 0.009(3) -0.001(3)
N1B 0.046(4) 0.029(4) 0.045(5) -0.004(3) -0.006(3) 0.007(3)
N2B 0.025(3) 0.035(4) 0.049(5) -0.001(3) 0.002(3) -0.002(3)
N3B 0.024(3) 0.036(4) 0.055(5) -0.008(4) 0.002(3) -0.005(3)
N4B 0.049(5) 0.046(4) 0.082(7) -0.005(5) 0.018(4) -0.013(4)
N5B 0.045(4) 0.059(5) 0.051(6) -0.011(4) 0.003(4) -0.009(4)
N6B 0.048(5) 0.072(6) 0.090(7) -0.040(6) 0.028(5) -0.032(4)
C1B 0.043(5) 0.039(5) 0.063(6) 0.010(5) -0.009(5) 0.010(4)
C2B 0.050(6) 0.039(5) 0.096(9) -0.004(5) 0.015(6) 0.008(4)
C3B 0.051(6) 0.039(5) 0.063(7) 0.016(5) 0.006(5) 0.004(4)
C4B 0.034(5) 0.034(5) 0.080(7) 0.007(5) -0.018(5) -0.006(4)
C5B 0.034(5) 0.028(4) 0.067(7) 0.008(4) -0.011(4) -0.005(3)
C6B 0.041(5) 0.031(4) 0.050(6) 0.011(4) -0.007(4) -0.002(4)
C7B 0.061(6) 0.047(5) 0.029(5) 0.015(4) 0.002(4) -0.003(4)
C8B 0.035(4) 0.042(5) 0.045(6) -0.006(4) 0.007(4) -0.004(4)
C9B 0.050(6) 0.085(8) 0.034(6) 0.008(6) 0.008(5) -0.027(5)
C10B 0.044(5) 0.072(7) 0.046(7) -0.001(5) 0.007(5) -0.001(5)
C11B 0.047(6) 0.075(7) 0.057(7) -0.013(6) 0.010(5) -0.008(5)
C12B 0.053(6) 0.100(9) 0.056(7) -0.030(7) 0.004(5) -0.011(6)
C13B 0.058(7) 0.138(13) 0.079(9) -0.046(9) -0.011(7) -0.026(8)
C14B 0.063(8) 0.103(10) 0.102(11) -0.069(9) 0.023(7) -0.011(7)
C15B 0.055(7) 0.092(9) 0.084(9) -0.029(7) 0.017(6) 0.008(6)
O1C 0.031(3) 0.029(3) 0.056(4) -0.001(3) -0.003(3) -0.001(2)
N1C 0.034(4) 0.039(4) 0.053(5) -0.002(3) -0.015(4) 0.002(3)
N2C 0.026(4) 0.039(4) 0.057(5) 0.005(3) -0.016(3) -0.004(3)
N3C 0.034(4) 0.035(4) 0.058(5) 0.005(4) -0.007(4) -0.003(3)
N4C 0.042(4) 0.039(4) 0.061(5) -0.003(4) -0.006(4) -0.009(3)
N5C 0.041(4) 0.038(4) 0.048(5) 0.004(3) -0.009(4) -0.005(3)
N6C 0.044(4) 0.029(3) 0.040(4) 0.007(3) -0.004(3) 0.000(3)
C1C 0.039(5) 0.039(5) 0.063(7) -0.008(5) -0.008(5) 0.002(4)
C2C 0.029(5) 0.051(5) 0.069(7) -0.005(5) -0.014(5) 0.000(4)
C3C 0.024(4) 0.058(6) 0.069(7) -0.004(5) -0.008(5) -0.008(4)
C4C 0.036(5) 0.058(6) 0.064(7) 0.011(5) -0.004(5) -0.004(4)
C5C 0.034(5) 0.040(5) 0.051(6) 0.000(4) -0.011(4) 0.010(4)
C6C 0.038(5) 0.027(4) 0.060(6) -0.011(4) -0.004(4) -0.004(4)
C7C 0.030(4) 0.040(5) 0.040(6) 0.006(4) -0.006(4) -0.003(3)
C8C 0.045(5) 0.031(4) 0.045(6) 0.003(4) -0.004(5) 0.004(4)
C9C 0.036(5) 0.029(4) 0.048(6) 0.002(4) -0.002(4) 0.002(3)
C10C 0.038(5) 0.040(5) 0.049(6) -0.010(4) -0.003(4) -0.005(4)
C11C 0.043(5) 0.037(5) 0.035(5) 0.005(4) 0.002(4) 0.004(4)
C12C 0.049(5) 0.043(5) 0.047(6) 0.010(4) 0.002(5) -0.009(4)
C13C 0.060(6) 0.037(5) 0.048(6) -0.001(4) 0.003(5) -0.003(4)
C14C 0.057(6) 0.037(5) 0.049(6) -0.001(4) -0.008(5) 0.005(4)
C15C 0.046(5) 0.035(5) 0.052(6) 0.006(4) -0.010(4) 0.001(4)
O1D 0.032(3) 0.036(3) 0.050(4) 0.000(3) 0.000(3) -0.004(2)
N1D 0.041(4) 0.023(3) 0.052(5) 0.005(3) 0.006(3) 0.004(3)
N2D 0.024(3) 0.032(3) 0.052(4) -0.002(3) 0.001(3) -0.004(3)
N3D 0.032(4) 0.035(4) 0.063(5) 0.001(4) 0.004(3) -0.005(3)
N4D 0.039(4) 0.029(3) 0.056(5) 0.002(3) -0.002(3) -0.004(3)
N5D 0.045(4) 0.029(4) 0.042(4) 0.001(3) 0.006(3) 0.003(3)
N6D 0.046(4) 0.031(4) 0.039(4) -0.001(3) -0.001(3) -0.006(3)
C1D 0.042(5) 0.032(5) 0.078(7) 0.000(5) 0.001(5) 0.003(4)
C2D 0.043(5) 0.035(5) 0.103(9) -0.009(5) -0.013(5) 0.010(4)
C3D 0.034(5) 0.043(5) 0.096(8) 0.001(5) 0.005(5) 0.004(4)
C4D 0.037(5) 0.045(5) 0.064(6) 0.009(5) -0.005(4) 0.005(4)
C5D 0.033(4) 0.034(4) 0.060(6) -0.006(4) 0.007(4) 0.002(4)
C6D 0.035(4) 0.032(4) 0.037(5) -0.005(4) -0.005(4) 0.008(3)
C7D 0.042(5) 0.030(4) 0.034(5) -0.003(4) 0.000(4) 0.004(3)
C8D 0.040(5) 0.027(4) 0.049(5) -0.006(4) 0.002(4) 0.004(4)
C9D 0.032(4) 0.029(4) 0.045(5) -0.001(4) 0.002(4) 0.007(3)
C10D 0.066(6) 0.025(4) 0.044(5) 0.003(4) 0.002(5) 0.011(4)
C11D 0.047(5) 0.026(4) 0.051(6) -0.013(4) -0.010(4) -0.001(4)
C12D 0.048(5) 0.036(5) 0.055(6) 0.007(4) -0.003(4) 0.002(4)
C13D 0.082(8) 0.024(4) 0.063(7) 0.000(4) -0.001(6) -0.009(5)
C14D 0.056(6) 0.033(5) 0.075(7) 0.001(5) -0.011(5) -0.019(4)
C15D 0.056(6) 0.040(5) 0.043(6) 0.003(4) -0.012(4) -0.001(4)
O1E 0.034(3) 0.043(4) 0.096(6) -0.005(4) -0.007(4) 0.010(3)
N1E 0.055(5) 0.030(4) 0.043(5) 0.004(3) 0.002(4) 0.008(3)
N2E 0.034(4) 0.041(4) 0.050(5) 0.000(4) 0.011(4) 0.002(3)
N3E 0.033(4) 0.037(4) 0.058(5) -0.005(4) 0.003(4) 0.002(3)
N4E 0.050(5) 0.058(5) 0.091(7) -0.011(5) 0.017(5) -0.008(4)
N5E 0.032(4) 0.044(4) 0.091(7) -0.007(4) -0.008(4) -0.004(3)
N6E 0.045(5) 0.033(4) 0.119(9) -0.011(5) -0.018(5) 0.007(4)
C1E 0.058(6) 0.034(5) 0.046(6) -0.001(4) -0.004(5) 0.002(4)
C2E 0.101(9) 0.043(6) 0.050(7) 0.011(5) -0.003(6) -0.009(6)
C3E 0.082(8) 0.044(5) 0.048(7) -0.007(5) 0.037(6) 0.019(5)
C4E 0.054(6) 0.034(5) 0.049(6) 0.001(4) 0.013(5) 0.005(4)
C5E 0.043(5) 0.038(5) 0.046(6) 0.015(4) -0.002(4) 0.003(4)
C6E 0.046(5) 0.034(4) 0.050(6) 0.011(4) 0.003(5) 0.002(4)
C7E 0.035(5) 0.041(5) 0.056(7) 0.016(5) 0.016(4) 0.003(4)
C8E 0.038(5) 0.034(5) 0.066(7) -0.001(4) -0.012(5) -0.005(4)
C9E 0.033(5) 0.050(6) 0.076(8) 0.014(5) -0.001(5) 0.002(4)
C10E 0.043(6) 0.034(5) 0.123(10) 0.003(6) -0.039(6) -0.002(4)
C11E 0.064(8) 0.049(7) 0.148(14) -0.008(8) 0.014(9) 0.018(6)
C12E 0.044(6) 0.055(7) 0.204(16) -0.035(8) -0.019(8) -0.016(5)
C14E 0.055(6) 0.041(5) 0.128(11) -0.016(6) -0.050(7) 0.013(5)
C15E 0.055(6) 0.044(6) 0.123(10) -0.020(6) -0.050(7) 0.022(5)
N1SB 0.173(13) 0.046(5) 0.063(7) -0.007(5) -0.022(8) 0.028(7)
C2SB 0.102(11) 0.071(9) 0.150(14) -0.014(9) 0.042(10) -0.019(7)
C1SB 0.40(3) 0.045(8) 0.124(16) -0.006(9) 0.039(18) 0.019(14)
O1SB 0.137(11) 0.127(10) 0.35(2) -0.028(12) -0.104(13) -0.025(8)
C3SB 0.031(6) 0.106(11) 0.191(17) -0.061(11) -0.018(9) 0.006(7)
B1 0.14(2) 0.44(6) 0.11(2) 0.16(3) 0.070(18) 0.17(3)
F4 0.339(17) 0.060(5) 0.174(10) -0.049(5) 0.141(10) -0.056(7)
F3 0.140(8) 0.121(7) 0.106(6) 0.021(5) 0.021(6) -0.046(6)
F2 0.085(7) 0.339(19) 0.277(16) 0.176(14) -0.002(8) 0.021(9)
F1 0.195(11) 0.203(11) 0.093(7) -0.036(7) 0.050(7) -0.044(8)

loop_
_atom_type_symbol
_atom_type_description
_atom_type_scat_dispersion_real
_atom_type_scat_dispersion_imag
_atom_type_scat_source
C C 0.0033 0.0016 'International Tables Vol C Tables 4.2.6.8 and 6.1.1.4'
B B 0.0013 0.0007 'International Tables Vol C Tables 4.2.6.8 and 6.1.1.4'
N N 0.0061 0.0033 'International Tables Vol C Tables 4.2.6.8 and 6.1.1.4'
O O 0.0106 0.0060 'International Tables Vol C Tables 4.2.6.8 and 6.1.1.4'
F F 0.0171 0.0103 'International Tables Vol C Tables 4.2.6.8 and 6.1.1.4'
Co Co 0.3494 0.9721 'International Tables Vol C Tables 4.2.6.8 and 6.1.1.4'
H H 0.0000 0.0000 'International Tables Vol C Tables 4.2.6.8 and 6.1.1.4'

loop_
_geom_angle_atom_site_label_1
_geom_angle_atom_site_label_2
_geom_angle_atom_site_label_3
_geom_angle
N5D Co1 N5C 178.5(3)
N5D Co1 O1C 96.5(3)
N5C Co1 O1C 82.1(3)
N5D Co1 O1D 82.4(3)
N5C Co1 O1D 98.1(3)
O1C Co1 O1D 90.4(2)
N5D Co1 N6C 97.9(3)
N5C Co1 N6C 83.5(3)
O1C Co1 N6C 165.4(3)
O1D Co1 N6C 89.1(2)
N5D Co1 N6D 83.5(3)
N5C Co1 N6D 95.9(3)
O1C Co1 N6D 88.0(3)
O1D Co1 N6D 165.6(3)
N6C Co1 N6D 95.9(3)
N2B Co2 N2D 93.5(3)
N2B Co2 N2E 93.1(3)
N2D Co2 N2E 92.5(3)
N2B Co2 N1D 92.2(3)
N2D Co2 N1D 82.7(3)
N2E Co2 N1D 173.1(3)
N2B Co2 N1E 174.9(3)
N2D Co2 N1E 90.4(3)
N2E Co2 N1E 83.5(3)
N1D Co2 N1E 91.6(3)
N2B Co2 N1B 83.4(3)
N2D Co2 N1B 176.0(3)
N2E Co2 N1B 90.1(3)
N1D Co2 N1B 95.0(3)
N1E Co2 N1B 92.9(3)
N2C Co3 N2A 92.5(3)
N2C Co3 N2 95.1(3)
N2A Co3 N2 94.3(3)
N2C Co3 N1 88.6(3)
N2A Co3 N1 177.7(3)
N2 Co3 N1 83.5(3)
N2C Co3 N1C 82.0(3)
N2A Co3 N1C 88.6(3)
N2 Co3 N1C 176.0(3)
N1 Co3 N1C 93.6(3)
N2C Co3 N1A 175.5(3)
N2A Co3 N1A 83.1(3)
N2 Co3 N1A 85.9(3)
N1 Co3 N1A 95.8(3)
N1C Co3 N1A 97.2(3)
N5B Co4 N5 176.1(3)
N5B Co4 O1 96.7(3)
N5 Co4 O1 81.2(3)
N5B Co4 O1B 84.2(3)
N5 Co4 O1B 99.1(3)
O1 Co4 O1B 91.0(2)
N5B Co4 N6B 82.0(4)
N5 Co4 N6B 94.7(4)
O1 Co4 N6B 91.7(3)
O1B Co4 N6B 166.2(4)
N5B Co4 N6 99.2(4)
N5 Co4 N6 83.0(4)
O1 Co4 N6 164.0(4)
O1B Co4 N6 88.7(3)
N6B Co4 N6 92.4(3)
N5A Co5 N5E 178.0(3)
N5A Co5 O1A 82.1(3)
N5E Co5 O1A 96.9(3)
N5A Co5 O1E 99.3(3)
N5E Co5 O1E 82.5(3)
O1A Co5 O1E 91.5(2)
N5A Co5 N6A 83.9(4)
N5E Co5 N6A 97.1(4)
O1A Co5 N6A 165.9(4)
O1E Co5 N6A 89.2(3)
N5A Co5 N6E 95.5(4)
N5E Co5 N6E 82.7(4)
O1A Co5 N6E 89.1(3)
O1E Co5 N6E 165.1(4)
N6A Co5 N6E 93.8(3)
C9 O1 Co4 110.2(5)
C5 N1 C1 118.1(7)
C5 N1 Co3 114.7(5)
C1 N1 Co3 127.2(5)
N3 N2 C6 114.3(7)
N3 N2 Co3 133.2(6)
C6 N2 Co3 112.5(6)
N2 N3 C8 105.2(6)
N2 N3 H3A 127.4
C8 N3 H3A 127.4
C9 N4 N5 107.5(7)
N4 N5 C10 123.1(8)
N4 N5 Co4 118.5(5)
C10 N5 Co4 118.4(6)
C15 N6 C11 122.1(9)
C15 N6 Co4 126.3(8)
C11 N6 Co4 111.3(7)
C2 C1 N1 122.3(8)
C2 C1 H1A 118.9
N1 C1 H1A 118.9
C1 C2 C3 118.1(8)
C1 C2 H2A 120.9
C3 C2 H2A 120.9
C4 C3 C2 119.1(8)
C4 C3 H3B 120.5
C2 C3 H3B 120.5
C3 C4 C5 120.3(8)
C3 C4 H4A 119.8
C5 C4 H4A 119.8
N1 C5 C4 122.0(7)
N1 C5 C6 110.9(7)
C4 C5 C6 127.1(8)
C5 C6 N2 118.3(7)
C5 C6 C7 136.7(8)
N2 C6 C7 104.8(7)
C8 C7 C6 103.2(7)
C8 C7 H7A 128.4
C6 C7 H7A 128.4
C7 C8 N3 112.4(7)
C7 C8 C9 126.1(7)
N3 C8 C9 121.5(7)
O1 C9 N4 122.6(7)
O1 C9 C8 120.0(7)
N4 C9 C8 117.4(8)
N5 C10 C11 111.3(9)
N5 C10 H10A 124.4
C11 C10 H10A 124.4
N6 C11 C12 119.6(11)
N6 C11 C10 116.0(8)
C12 C11 C10 124.5(11)
C13 C12 C11 118.4(14)
C13 C12 H12A 120.8
C11 C12 H12A 120.8
C12 C13 C14 120.5(13)
C12 C13 H13A 119.7
C14 C13 H13A 119.7
C15 C14 C13 118.4(12)
C15 C14 H14A 120.8
C13 C14 H14A 120.8
C14 C15 N6 120.7(12)
C14 C15 H15A 119.7
N6 C15 H15A 119.7
C9A O1A Co5 111.1(6)
C1A N1A C5A 118.6(8)
C1A N1A Co3 127.1(7)
C5A N1A Co3 114.1(6)
C6A N2A N3A 110.1(7)
C6A N2A Co3 115.3(6)
N3A N2A Co3 134.4(6)
C8A N3A N2A 107.1(8)
C8A N3A H3AB 126.5
N2A N3A H3AB 126.5
C9A N4A N5A 105.0(9)
C10A N5A N4A 121.7(11)
C10A N5A Co5 119.3(9)
N4A N5A Co5 118.9(7)
C15A N6A C11A 118.0(10)
C15A N6A Co5 132.3(9)
C11A N6A Co5 109.4(8)
N1A C1A C2A 122.4(10)
N1A C1A H1AA 118.8
C2A C1A H1AA 118.8
C3A C2A C1A 114.7(11)
C3A C2A H2AA 122.7
C1A C2A H2AA 122.7
C4A C3A C2A 122.3(10)
C4A C3A H3AA 118.8
C2A C3A H3AA 118.8
C3A C4A C5A 120.1(10)
C3A C4A H4AA 120.0
C5A C4A H4AA 120.0
C4A C5A N1A 121.8(9)
C4A C5A C6A 127.9(10)
N1A C5A C6A 110.4(9)
N2A C6A C7A 108.9(10)
N2A C6A C5A 117.1(9)
C7A C6A C5A 134.1(11)
C8A C7A C6A 101.7(9)
C8A C7A H7AA 129.1
C6A C7A H7AA 129.1
N3A C8A C7A 112.2(8)
N3A C8A C9A 122.1(10)
C7A C8A C9A 125.7(9)
O1A C9A N4A 122.8(9)
O1A C9A C8A 121.8(10)
N4A C9A C8A 115.4(10)
N5A C10A C11A 112.1(13)
N5A C10A H10B 123.9
C11A C10A H10B 123.9
N6A C11A C12A 123.5(12)
N6A C11A C10A 115.0(11)
C12A C11A C10A 121.5(15)
C13A C12A C11A 113.6(15)
C13A C12A H12B 123.2
C11A C12A H12B 123.2
C12A C13A C14A 120.2(13)
C12A C13A H13B 119.9
C14A C13A H13B 119.9
C15A C14A C13A 119.6(14)
C15A C14A H14B 120.2
C13A C14A H14B 120.2
N6A C15A C14A 124.4(14)
N6A C15A H15B 117.8
C14A C15A H15B 117.8
C9B O1B Co4 110.0(6)
C5B N1B C1B 120.5(7)
C5B N1B Co2 111.9(5)
C1B N1B Co2 127.6(6)
N3B N2B C6B 108.3(7)
N3B N2B Co2 133.6(6)
C6B N2B Co2 118.1(6)
C8B N3B N2B 104.7(7)
N5B N4B C9B 108.8(8)
N5B N4B H4BA 125.6
C9B N4B H4BA 125.6
C10B N5B N4B 126.6(9)
C10B N5B Co4 117.6(7)
N4B N5B Co4 115.7(7)
C15B N6B C11B 119.7(10)
C15B N6B Co4 127.2(9)
C11B N6B Co4 113.0(7)
N1B C1B C2B 118.8(9)
N1B C1B H1BA 120.6
C2B C1B H1BA 120.6
C3B C2B C1B 119.9(9)
C3B C2B H2BA 120.0
C1B C2B H2BA 120.0
C4B C3B C2B 120.9(9)
C4B C3B H3BB 119.5
C2B C3B H3BB 119.5
C3B C4B C5B 118.9(10)
C3B C4B H4BB 120.5
C5B C4B H4BB 120.5
N1B C5B C4B 121.0(8)
N1B C5B C6B 116.1(7)
C4B C5B C6B 122.8(9)
C7B C6B N2B 110.2(7)
C7B C6B C5B 139.7(8)
N2B C6B C5B 110.1(8)
C6B C7B C8B 103.8(8)
C6B C7B H7BA 128.1
C8B C7B H7BA 128.1
N3B C8B C7B 112.9(8)
N3B C8B C9B 118.0(8)
C7B C8B C9B 129.0(9)
O1B C9B N4B 121.2(9)
O1B C9B C8B 124.1(9)
N4B C9B C8B 114.7(10)
N5B C10B C11B 117.7(10)
N5B C10B H10C 121.2
C11B C10B H10C 121.2
C12B C11B N6B 123.4(11)
C12B C11B C10B 127.0(12)
N6B C11B C10B 109.5(9)
C11B C12B C13B 119.3(13)
C11B C12B H12D 120.4
C13B C12B H12D 120.4
C12B C13B C14B 118.4(12)
C12B C13B H13C 120.8
C14B C13B H13C 120.8
C15B C14B C13B 120.5(12)
C15B C14B H14C 119.8
C13B C14B H14C 119.8
N6B C15B C14B 118.7(12)
N6B C15B H15C 120.7
C14B C15B H15C 120.7
C9C O1C Co1 109.5(5)
C5C N1C C1C 117.7(7)
C5C N1C Co3 114.9(5)
C1C N1C Co3 127.5(6)
C6C N2C N3C 109.3(7)
C6C N2C Co3 117.5(6)
N3C N2C Co3 133.1(5)
C8C N3C N2C 105.2(7)
C8C N3C H3CA 127.4
N2C N3C H3CA 127.4
C9C N4C N5C 108.9(7)
C9C N4C H4CA 125.6
N5C N4C H4CA 125.6
C10C N5C N4C 125.0(7)
C10C N5C Co1 117.4(6)
N4C N5C Co1 117.6(6)
C15C N6C C11C 119.0(7)
C15C N6C Co1 129.1(6)
C11C N6C Co1 111.8(5)
N1C C1C C2C 124.1(9)
N1C C1C H1CA 118.0
C2C C1C H1CA 118.0
C1C C2C C3C 117.4(8)
C1C C2C H2CA 121.3
C3C C2C H2CA 121.3
C4C C3C C2C 120.6(8)
C4C C3C H3CB 119.7
C2C C3C H3CB 119.7
C3C C4C C5C 118.1(9)
C3C C4C H4CB 120.9
C5C C4C H4CB 120.9
N1C C5C C4C 122.0(8)
N1C C5C C6C 112.5(7)
C4C C5C C6C 125.5(9)
N2C C6C C7C 108.8(7)
N2C C6C C5C 113.0(8)
C7C C6C C5C 138.2(8)
C6C C7C C8C 104.5(7)
C6C C7C H7CA 127.8
C8C C7C H7CA 127.8
N3C C8C C7C 112.1(8)
N3C C8C C9C 117.5(8)
C7C C8C C9C 130.3(8)
N4C C9C O1C 121.8(8)
N4C C9C C8C 119.2(7)
O1C C9C C8C 119.1(8)
N5C C10C C11C 113.4(8)
N5C C10C H10D 123.3
C11C C10C H10D 123.3
N6C C11C C12C 120.0(8)
N6C C11C C10C 113.9(7)
C12C C11C C10C 125.9(8)
C11C C12C C13C 119.6(9)
C11C C12C H12E 120.2
C13C C12C H12E 120.2
C14C C13C C12C 119.5(9)
C14C C13C H13D 120.2
C12C C13C H13D 120.2
C13C C14C C15C 119.4(9)
C13C C14C H14D 120.3
C15C C14C H14D 120.3
N6C C15C C14C 122.5(9)
N6C C15C H15D 118.8
C14C C15C H15D 118.8
C9D O1D Co1 108.9(5)
C1D N1D C5D 118.5(7)
C1D N1D Co2 127.9(6)
C5D N1D Co2 112.8(5)
C6D N2D N3D 110.1(6)
C6D N2D Co2 116.3(5)
N3D N2D Co2 133.5(5)
C8D N3D N2D 106.2(6)
C8D N3D H3DB 126.9
N2D N3D H3DB 126.9
C9D N4D N5D 104.7(6)
C10D N5D N4D 119.7(7)
C10D N5D Co1 120.6(6)
N4D N5D Co1 119.7(5)
C15D N6D C11D 119.8(7)
C15D N6D Co1 128.0(6)
C11D N6D Co1 112.2(5)
N1D C1D C2D 124.5(8)
N1D C1D H1DA 117.8
C2D C1D H1DA 117.8
C3D C2D C1D 117.3(9)
C3D C2D H2DA 121.4
C1D C2D H2DA 121.4
C2D C3D C4D 120.0(9)
C2D C3D H3DA 120.0
C4D C3D H3DA 120.0
C5D C4D C3D 119.9(8)
C5D C4D H4DB 120.1
C3D C4D H4DB 120.1
C4D C5D N1D 119.6(7)
C4D C5D C6D 129.1(8)
N1D C5D C6D 111.1(7)
N2D C6D C5D 116.2(7)
N2D C6D C7D 108.7(7)
C5D C6D C7D 135.0(7)
C8D C7D C6D 102.9(7)
C8D C7D H7DA 128.6
C6D C7D H7DA 128.6
N3D C8D C7D 112.1(7)
N3D C8D C9D 119.8(7)
C7D C8D C9D 128.0(7)
O1D C9D N4D 123.7(7)
O1D C9D C8D 120.6(6)
N4D C9D C8D 115.7(7)
N5D C10D C11D 108.4(8)
N5D C10D H10E 125.8
C11D C10D H10E 125.8
N6D C11D C12D 122.5(8)
N6D C11D C10D 115.3(7)
C12D C11D C10D 122.2(8)
C13D C12D C11D 117.7(9)
C13D C12D H12G 121.2
C11D C12D H12G 121.2
C12D C13D C14D 119.6(8)
C12D C13D H13E 120.2
C14D C13D H13E 120.2
C15D C14D C13D 118.4(9)
C15D C14D H14E 120.8
C13D C14D H14E 120.8
N6D C15D C14D 122.0(9)
N6D C15D H15E 119.0
C14D C15D H15E 119.0
C9E O1E Co5 110.1(6)
C1E N1E C5E 119.1(7)
C1E N1E Co2 127.6(6)
C5E N1E Co2 113.2(6)
N3E N2E C6E 112.0(6)
N3E N2E Co2 133.7(5)
C6E N2E Co2 114.1(6)
C8E N3E N2E 104.7(7)
C8E N3E H3EA 127.6
N2E N3E H3EA 127.6
C9E N4E N5E 108.5(9)
C9E N4E H4EB 125.8
N5E N4E H4EB 125.8
C10E N5E N4E 119.7(9)
C10E N5E Co5 122.8(7)
N4E N5E Co5 117.4(6)
C15E N6E C11E 123.5(10)
C15E N6E Co5 128.2(9)
C11E N6E Co5 108.0(8)
N1E C1E C2E 119.5(9)
N1E C1E H1EA 120.3
C2E C1E H1EA 120.3
C3E C2E C1E 119.0(10)
C3E C2E H2EA 120.5
C1E C2E H2EA 120.5
C4E C3E C2E 121.6(9)
C4E C3E H3EB 119.2
C2E C3E H3EB 119.2
C3E C4E C5E 120.1(9)
C3E C4E H4EA 119.9
C5E C4E H4EA 119.9
C4E C5E C6E 127.0(8)
C4E C5E N1E 120.6(8)
C6E C5E N1E 112.2(8)
C5E C6E C7E 137.7(9)
C5E C6E N2E 116.8(8)
C7E C6E N2E 105.5(8)
C8E C7E C6E 104.5(8)
C8E C7E H7EA 127.8
C6E C7E H7EA 127.8
N3E C8E C7E 113.3(8)
N3E C8E C9E 122.1(9)
C7E C8E C9E 124.5(9)
O1E C9E N4E 121.5(9)
O1E C9E C8E 121.3(8)
N4E C9E C8E 117.1(10)
N5E C10E C11E 106.8(11)
N5E C10E H10F 126.6
C11E C10E H10F 126.6
C10E C11E N6E 119.1(11)
C10E C11E C12E 120.1(14)
N6E C11E C12E 120.6(14)
C11E C12E C13E 111.7(15)
C11E C12E H12H 124.1
C13E C12E H12H 124.1
C14E C13E C12E 126.3(14)
C14E C13E H13F 116.9
C12E C13E H13F 116.9
C13E C14E C15E 119.4(12)
C13E C14E H14F 120.3
C15E C14E H14F 120.3
N6E C15E C14E 118.4(12)
N6E C15E H12F 120.8
C14E C15E H12F 120.8
C3SB N1SB C1SB 132.3(17)
C3SB N1SB C2SB 117.5(11)
C1SB N1SB C2SB 110.0(15)
N1SB C2SB H2SA 109.5
N1SB C2SB H2SB 109.5
H2SA C2SB H2SB 109.5
N1SB C2SB H2SC 109.5
H2SA C2SB H2SC 109.5
H2SB C2SB H2SC 109.5
N1SB C1SB H1SA 109.5
N1SB C1SB H1SB 109.5
H1SA C1SB H1SB 109.5
N1SB C1SB H1SC 109.5
H1SA C1SB H1SC 109.5
H1SB C1SB H1SC 109.5
O1SB C3SB N1SB 116(2)
O1SB C3SB H3SA 122.2
N1SB C3SB H3SA 122.2
C3SA N1SA C2SA 117.6(12)
C3SA N1SA C1SA 122.1(12)
C2SA N1SA C1SA 120.2(11)
N1SA C1SA H1SD 109.5
N1SA C1SA H1SE 109.5
H1SD C1SA H1SE 109.5
N1SA C1SA H1SF 109.5
H1SD C1SA H1SF 109.5
H1SE C1SA H1SF 109.5
N1SA C2SA H2SD 109.5
N1SA C2SA H2SE 109.5
H2SD C2SA H2SE 109.5
N1SA C2SA H2SF 109.5
H2SD C2SA H2SF 109.5
H2SE C2SA H2SF 109.5
O1SA C3SA N1SA 127.9(15)
O1SA C3SA H3SB 116.0
N1SA C3SA H3SB 116.0
F2 B1 F3 124(3)
F2 B1 F1 105(2)
F3 B1 F1 119(3)
F2 B1 F4 99(4)
F3 B1 F4 109.3(16)
F1 B1 F4 95(2)
F6 B2 F7 112.1(17)
F6 B2 F5 126(2)
F7 B2 F5 106.5(16)
F6 B2 F8 98.4(16)
F7 B2 F8 109.3(17)
F5 B2 F8 102.8(17)
F10' B3 F12 101(2)
F10' B3 F9 55(2)
F12 B3 F9 92(3)
F10' B3 F9' 162(3)
F12 B3 F9' 97(2)
F9 B3 F9' 126(2)
F10' B3 F10 108(3)
F12 B3 F10 101(3)
F9 B3 F10 56(2)
F9' B3 F10 70(2)
F10' B3 F11 95(2)
F12 B3 F11 78.1(16)
F9 B3 F11 146(3)
F9' B3 F11 87.4(18)
F10 B3 F11 157(3)
F10' F9 F10 114(3)
F10' F9 B3 53.1(18)
F10 F9 B3 64.3(15)
B3 F9' F10 55.8(12)
F9 F10 B3 59.6(14)
F9 F10 F9' 113.8(19)
B3 F10 F9' 54.2(13)
B3 F10' F9 71.7(19)

loop_
_geom_bond_atom_site_label_1
_geom_bond_atom_site_label_2
_geom_bond_distance
_geom_bond_site_symmetry_2
Co1 N5D 1.808(7) .
Co1 N5C 1.825(7) .
Co1 O1C 1.900(6) .
Co1 O1D 1.908(5) .
Co1 N6C 1.927(7) .
Co1 N6D 1.946(6) .
Co2 N2B 1.857(7) .
Co2 N2D 1.861(6) .
Co2 N2E 1.878(7) .
Co2 N1D 1.956(7) .
Co2 N1E 1.957(7) .
Co2 N1B 1.984(7) .
Co3 N2C 1.867(7) .
Co3 N2A 1.874(7) .
Co3 N2 1.884(7) .
Co3 N1 1.953(7) .
Co3 N1C 1.956(7) .
Co3 N1A 1.966(7) .
Co4 N5B 1.852(8) .
Co4 N5 1.861(8) .
Co4 O1 1.902(5) .
Co4 O1B 1.912(6) .
Co4 N6B 1.923(9) .
Co4 N6 1.967(8) .
Co5 N5A 1.796(11) .
Co5 N5E 1.827(9) .
Co5 O1A 1.887(6) .
Co5 O1E 1.901(6) .
Co5 N6A 1.934(9) .
Co5 N6E 1.951(8) .
O1 C9 1.307(10) .
N1 C5 1.379(10) .
N1 C1 1.391(10) .
N2 N3 1.282(9) .
N2 C6 1.390(10) .
N3 C8 1.388(10) .
N3 H3A 0.8800 .
N4 C9 1.337(11) .
N4 N5 1.339(9) .
N5 C10 1.340(11) .
N6 C15 1.350(12) .
N6 C11 1.361(13) .
C1 C2 1.373(12) .
C1 H1A 0.9500 .
C2 C3 1.454(12) .
C2 H2A 0.9500 .
C3 C4 1.369(12) .
C3 H3B 0.9500 .
C4 C5 1.382(11) .
C4 H4A 0.9500 .
C5 C6 1.404(12) .
C6 C7 1.452(12) .
C7 C8 1.380(11) .
C7 H7A 0.9500 .
C8 C9 1.452(10) .
C10 C11 1.455(14) .
C10 H10A 0.9500 .
C11 C12 1.383(13) .
C12 C13 1.370(18) .
C12 H12A 0.9500 .
C13 C14 1.43(2) .
C13 H13A 0.9500 .
C14 C15 1.339(14) .
C14 H14A 0.9500 .
C15 H15A 0.9500 .
O1A C9A 1.268(11) .
N1A C1A 1.346(11) .
N1A C5A 1.372(11) .
N2A C6A 1.323(12) .
N2A N3A 1.328(9) .
N3A C8A 1.316(11) .
N3A H3AB 0.8800 .
N4A C9A 1.356(13) .
N4A N5A 1.393(11) .
N5A C10A 1.237(14) .
N6A C15A 1.294(13) .
N6A C11A 1.318(17) .
C1A C2A 1.441(14) .
C1A H1AA 0.9500 .
C2A C3A 1.412(15) .
C2A H2AA 0.9500 .
C3A C4A 1.339(14) .
C3A H3AA 0.9500 .
C4A C5A 1.363(13) .
C4A H4AA 0.9500 .
C5A C6A 1.465(14) .
C6A C7A 1.416(13) .
C7A C8A 1.381(14) .
C7A H7AA 0.9500 .
C8A C9A 1.445(13) .
C10A C11A 1.470(16) .
C10A H10B 0.9500 .
C11A C12A 1.469(16) .
C12A C13A 1.349(19) .
C12A H12B 0.9500 .
C13A C14A 1.43(2) .
C13A H13B 0.9500 .
C14A C15A 1.301(15) .
C14A H14B 0.9500 .
C15A H15B 0.9500 .
O1B C9B 1.300(12) .
N1B C5B 1.341(11) .
N1B C1B 1.350(11) .
N2B N3B 1.352(9) .
N2B C6B 1.382(10) .
N3B C8B 1.341(10) .
N4B N5B 1.377(10) .
N4B C9B 1.399(12) .
N4B H4BA 0.8800 .
N5B C10B 1.252(11) .
N6B C15B 1.347(13) .
N6B C11B 1.411(14) .
C1B C2B 1.421(13) .
C1B H1BA 0.9500 .
C2B C3B 1.354(14) .
C2B H2BA 0.9500 .
C3B C4B 1.338(12) .
C3B H3BB 0.9500 .
C4B C5B 1.410(11) .
C4B H4BB 0.9500 .
C5B C6B 1.489(12) .
C6B C7B 1.326(12) .
C7B C8B 1.377(12) .
C7B H7BA 0.9500 .
C8B C9B 1.455(13) .
C10B C11B 1.416(14) .
C10B H10C 0.9500 .
C11B C12B 1.327(14) .
C12B C13B 1.394(17) .
C12B H12D 0.9500 .
C13B C14B 1.427(19) .
C13B H13C 0.9500 .
C14B C15B 1.415(16) .
C14B H14C 0.9500 .
C15B H15C 0.9500 .
O1C C9C 1.321(9) .
N1C C5C 1.350(11) .
N1C C1C 1.361(10) .
N2C C6C 1.353(10) .
N2C N3C 1.370(9) .
N3C C8C 1.330(11) .
N3C H3CA 0.8800 .
N4C C9C 1.308(10) .
N4C N5C 1.357(10) .
N4C H4CA 0.8800 .
N5C C10C 1.327(10) .
N6C C15C 1.330(10) .
N6C C11C 1.370(10) .
C1C C2C 1.357(11) .
C1C H1CA 0.9500 .
C2C C3C 1.392(13) .
C2C H2CA 0.9500 .
C3C C4C 1.384(12) .
C3C H3CB 0.9500 .
C4C C5C 1.395(12) .
C4C H4CB 0.9500 .
C5C C6C 1.463(12) .
C6C C7C 1.364(12) .
C7C C8C 1.376(11) .
C7C H7CA 0.9500 .
C8C C9C 1.444(12) .
C10C C11C 1.418(11) .
C10C H10D 0.9500 .
C11C C12C 1.387(12) .
C12C C13C 1.389(12) .
C12C H12E 0.9500 .
C13C C14C 1.345(12) .
C13C H13D 0.9500 .
C14C C15C 1.385(12) .
C14C H14D 0.9500 .
C15C H15D 0.9500 .
O1D C9D 1.306(9) .
N1D C1D 1.301(10) .
N1D C5D 1.405(10) .
N2D C6D 1.336(9) .
N2D N3D 1.346(8) .
N3D C8D 1.340(10) .
N3D H3DB 0.8800 .
N4D C9D 1.360(9) .
N4D N5D 1.383(9) .
N5D C10D 1.345(9) .
N6D C15D 1.294(10) .
N6D C11D 1.334(10) .
C1D C2D 1.394(12) .
C1D H1DA 0.9500 .
C2D C3D 1.375(13) .
C2D H2DA 0.9500 .
C3D C4D 1.386(12) .
C3D H3DA 0.9500 .
C4D C5D 1.377(12) .
C4D H4DB 0.9500 .
C5D C6D 1.415(11) .
C6D C7D 1.413(11) .
C7D C8D 1.375(11) .
C7D H7DA 0.9500 .
C8D C9D 1.462(11) .
C10D C11D 1.506(12) .
C10D H10E 0.9500 .
C11D C12D 1.385(11) .
C12D C13D 1.351(12) .
C12D H12G 0.9500 .
C13D C14D 1.400(13) .
C13D H13E 0.9500 .
C14D C15D 1.376(12) .
C14D H14E 0.9500 .
C15D H15E 0.9500 .
O1E C9E 1.315(12) .
N1E C1E 1.365(11) .
N1E C5E 1.414(10) .
N2E N3E 1.339(9) .
N2E C6E 1.394(11) .
N3E C8E 1.333(11) .
N3E H3EA 0.8800 .
N4E C9E 1.330(12) .
N4E N5E 1.371(11) .
N4E H4EB 0.8800 .
N5E C10E 1.343(12) .
N6E C15E 1.364(13) .
N6E C11E 1.423(16) .
C1E C2E 1.413(14) .
C1E H1EA 0.9500 .
C2E C3E 1.385(14) .
C2E H2EA 0.9500 .
C3E C4E 1.340(14) .
C3E H3EB 0.9500 .
C4E C5E 1.362(12) .
C4E H4EA 0.9500 .
C5E C6E 1.389(12) .
C6E C7E 1.398(12) .
C7E C8E 1.385(12) .
C7E H7EA 0.9500 .
C8E C9E 1.439(13) .
C10E C11E 1.414(17) .
C10E H10F 0.9500 .
C11E C12E 1.447(16) .
C12E C13E 1.490(19) .
C12E H12H 0.9500 .
C13E C14E 1.333(17) .
C13E H13F 0.9500 .
C14E C15E 1.426(15) .
C14E H14F 0.9500 .
C15E H12F 0.9500 .
N1SB C3SB 1.330(17) .
N1SB C1SB 1.496(19) .
N1SB C2SB 1.644(18) .
C2SB H2SA 0.9800 .
C2SB H2SB 0.9800 .
C2SB H2SC 0.9800 .
C1SB H1SA 0.9800 .
C1SB H1SB 0.9800 .
C1SB H1SC 0.9800 .
O1SB C3SB 1.163(17) .
C3SB H3SA 0.9500 .
N1SA C3SA 1.281(16) .
N1SA C2SA 1.411(16) .
N1SA C1SA 1.509(14) .
C1SA H1SD 0.9800 .
C1SA H1SE 0.9800 .
C1SA H1SF 0.9800 .
C2SA H2SD 0.9800 .
C2SA H2SE 0.9800 .
C2SA H2SF 0.9800 .
C3SA O1SA 1.212(15) .
C3SA H3SB 0.9500 .
B1 F2 1.17(3) .
B1 F3 1.29(4) .
B1 F1 1.39(2) .
B1 F4 1.60(4) .
B2 F6 1.367(16) .
B2 F7 1.372(16) .
B2 F5 1.402(16) .
B2 F8 1.405(16) .
B3 F10' 1.21(3) .
B3 F12 1.374(16) .
B3 F9 1.438(19) .
B3 F9' 1.472(17) .
B3 F10 1.501(19) .
B3 F11 1.561(17) .
F9 F10' 1.24(5) .
F9 F10 1.38(5) .
F9' F10 1.71(4) .
O3W O3W' 1.25(2) .
O6W O6W' 1.64(5) .
O11W O11W 1.19(6) 14_464
